data_7037254
loop_
_publ_author_name
'Chen, Jiawei'
'Chen, Eugene Y.-X.'

_publ_section_title
;
 Unsolvated Al(C6F5)3: structural features and electronic interaction with
 ferrocene.
;
_journal_issue 14
_journal_name_full 'Dalton transactions (Cambridge, England : 2003)'
_journal_page_first 6105
_journal_page_last 6110
_journal_paper_doi 10.1039/c5dt03895b
_journal_volume 45
_journal_year 2016
_chemical_formula_moiety 'C28 H10 Al F15 Fe'
_chemical_formula_sum 'C28 H10 Al F15 Fe'
_chemical_formula_weight 714.19
_chemical_name_systematic Cp2Fe-Al(C6F5)3
_chemical_properties_physical 'Air-sensitive, Moisture-sensitive, Heat-sensitive, Oxygen-sensitive'
_space_group_IT_number 14
_symmetry_cell_setting Monoclinic'
_symmetry_space_group_name_Hall '-P 2yn'
_symmetry_space_group_name_H-M 'P 1 21/n 1'
_atom_sites_solution_hydrogens geom
_atom_sites_solution_primary direct
_atom_sites_solution_secondary difmap
_audit_creation_method SHELXL-97
_audit_update_record
;
2015-10-04 deposited with the CCDC.
2015-10-30 downloaded from the CCDC.
;
_cell_angle_alpha 90.00
_cell_angle_beta 97.400(3)
_cell_angle_gamma 90.00
_cell_formula_units_Z 4
_cell_length_a 10.5849(5)
_cell_length_b 19.2778(9)
_cell_length_c 12.6011(6)
_cell_measurement_reflns_used 9378
_cell_measurement_temperature 100(2)
_cell_measurement_theta_max 69.98
_cell_measurement_theta_min 4.21
_cell_volume 2549.9(2)
_computing_structure_refinement 'SHELXL-97 (Sheldrick, 2008)'
_computing_structure_solution 'SHELXS-97 (Sheldrick, 2008)'
_diffrn_ambient_temperature 100(2)
_diffrn_measured_fraction_theta_full 0.974
_diffrn_measured_fraction_theta_max 0.946
_diffrn_measurement_device_type 'Bruker APEX-II CCD'
_diffrn_measurement_method '\f and \w scans'
_diffrn_radiation_monochromator graphite
_diffrn_radiation_source 'fine-focus sealed tube'
_diffrn_radiation_type CuK\a
_diffrn_radiation_wavelength 1.54178
_diffrn_reflns_av_R_equivalents 0.0215
_diffrn_reflns_av_sigmaI/netI 0.0136
_diffrn_reflns_limit_h_max 12
_diffrn_reflns_limit_h_min -12
_diffrn_reflns_limit_k_max 22
_diffrn_reflns_limit_k_min -22
_diffrn_reflns_limit_l_max 15
_diffrn_reflns_limit_l_min -14
_diffrn_reflns_number 24676
_diffrn_reflns_theta_full 67.50
_diffrn_reflns_theta_max 70.36
_diffrn_reflns_theta_min 4.22
_exptl_absorpt_coefficient_mu 6.277
_exptl_absorpt_correction_T_max 0.4098
_exptl_absorpt_correction_T_min 0.1844
_exptl_absorpt_correction_type numerical
_exptl_absorpt_process_details 'SADABS (Sheldrick, 2008a)'
_exptl_crystal_colour red
_exptl_crystal_density_diffrn 1.860
_exptl_crystal_density_method 'not measured'
_exptl_crystal_description block
_exptl_crystal_F_000 1408.0
_exptl_crystal_recrystallization_method 'Re-crystallisation from solvent: dichlorobene/hexanes'
_exptl_crystal_size_max 0.41
_exptl_crystal_size_mid 0.29
_exptl_crystal_size_min 0.17
_refine_diff_density_max 0.329
_refine_diff_density_min -0.331
_refine_diff_density_rms 0.045
_refine_ls_extinction_coef 0.00032(5)
_refine_ls_extinction_expression Fc^*^=kFc[1+0.001xFc^2^\l^3^/sin(2\q)]^-1/4^
_refine_ls_extinction_method SHELXL
_refine_ls_goodness_of_fit_ref 1.007
_refine_ls_hydrogen_treatment mixed
_refine_ls_matrix_type full
_refine_ls_number_parameters 411
_refine_ls_number_reflns 4603
_refine_ls_number_restraints 0
_refine_ls_restrained_S_all 1.007
_refine_ls_R_factor_all 0.0247
_refine_ls_R_factor_gt 0.0233
_refine_ls_shift/su_max 0.001
_refine_ls_shift/su_mean 0.000
_refine_ls_structure_factor_coef Fsqd
_refine_ls_weighting_details 'calc w=1/[\s^2^(Fo^2^)+(0.0310P)^2^+1.6464P] where P=(Fo^2^+2Fc^2^)/3'
_refine_ls_weighting_scheme calc
_refine_ls_wR_factor_gt 0.0596
_refine_ls_wR_factor_ref 0.0605
_reflns_number_gt 4411
_reflns_number_total 4603
_reflns_threshold_expression >2sigma(I)
_cod_data_source_file c5dt03895b2.cif
_cod_data_source_block 123014ral_jc02_0m
_cod_depositor_comments 'Adding full bibliography for 7037253--7037254.cif.'
_cod_original_sg_symbol_H-M 'P 21/n'
_cod_database_code 7037254

loop_
_symmetry_equiv_pos_as_xyz
'x, y, z'
'-x+1/2, y+1/2, -z+1/2'
'-x, -y, -z'
'x-1/2, -y-1/2, z-1/2'

loop_
_atom_site_label
_atom_site_type_symbol
_atom_site_fract_x
_atom_site_fract_y
_atom_site_fract_z
_atom_site_U_iso_or_equiv
_atom_site_adp_type
_atom_site_occupancy
_atom_site_symmetry_multiplicity
_atom_site_calc_flag
_atom_site_refinement_flags
Fe1 Fe 0.73060(2) -0.000268(12) 0.248942(19) 0.01639(8) Uani 1 1 d .
F15 F 0.56705(8) 0.22158(5) 0.16648(7) 0.0229(2) Uani 1 1 d .
F12 F 0.11800(9) 0.21409(5) -0.09540(8) 0.0270(2) Uani 1 1 d .
F14 F 0.52547(9) 0.30987(5) -0.00032(8) 0.0275(2) Uani 1 1 d .
F13 F 0.30330(10) 0.30391(5) -0.13460(8) 0.0305(2) Uani 1 1 d .
F11 F 0.15073(8) 0.13223(5) 0.07802(7) 0.0230(2) Uani 1 1 d .
F10 F 0.56309(9) 0.11862(5) 0.49370(8) 0.0286(2) Uani 1 1 d .
F7 F 0.17200(9) 0.30303(5) 0.45537(8) 0.0297(2) Uani 1 1 d .
F6 F 0.19587(9) 0.21468(5) 0.29497(8) 0.0276(2) Uani 1 1 d .
F8 F 0.34200(11) 0.29878(5) 0.63743(8) 0.0332(2) Uani 1 1 d .
F9 F 0.53567(10) 0.20472(6) 0.65499(8) 0.0321(2) Uani 1 1 d .
F2 F 0.16757(9) -0.10050(5) 0.42940(7) 0.0250(2) Uani 1 1 d .
F5 F 0.27330(9) 0.01121(5) 0.05551(7) 0.0218(2) Uani 1 1 d .
F1 F 0.29468(9) 0.01932(5) 0.43255(7) 0.0232(2) Uani 1 1 d .
F4 F 0.13233(9) -0.10393(5) 0.05288(7) 0.0263(2) Uani 1 1 d .
Al1 Al 0.39192(4) 0.10777(2) 0.25336(3) 0.01494(10) Uani 1 1 d .
C7 C 0.87923(16) -0.02781(11) 0.36250(14) 0.0318(4) Uani 1 1 d .
H7 H 0.8738 -0.0366 0.4400 0.038 Uiso 1 1 calc R
C6 C 0.90530(16) 0.03656(10) 0.31651(16) 0.0335(4) Uani 1 1 d .
H6 H 0.9208 0.0814 0.3559 0.040 Uiso 1 1 calc R
C10 C 0.90397(15) 0.02701(9) 0.20466(15) 0.0280(4) Uani 1 1 d .
H10 H 0.9195 0.0636 0.1515 0.034 Uiso 1 1 calc R
C9 C 0.87699(15) -0.04392(9) 0.18218(13) 0.0236(4) Uani 1 1 d .
H9 H 0.8705 -0.0663 0.1101 0.028 Uiso 1 1 calc R
C8 C 0.86179(15) -0.07775(9) 0.27953(14) 0.0259(4) Uani 1 1 d .
H8 H 0.8427 -0.1281 0.2882 0.031 Uiso 1 1 calc R
C3 C 0.55644(14) -0.04690(8) 0.24675(13) 0.0216(3) Uani 1 1 d .
H3 H 0.5420 -0.0969 0.2625 0.026 Uiso 1 1 calc R
C2 C 0.57431(15) 0.00687(8) 0.32358(13) 0.0198(3) Uani 1 1 d .
H2 H 0.5715 0.0018 0.4022 0.024 Uiso 1 1 calc R
C1 C 0.59195(14) 0.07177(8) 0.26697(13) 0.0183(3) Uani 1 1 d .
C5 C 0.59500(14) 0.05311(8) 0.15460(12) 0.0192(3) Uani 1 1 d .
H5 H 0.6097 0.0856 0.0956 0.023 Uiso 1 1 calc R
C4 C 0.56914(15) -0.01889(9) 0.14392(13) 0.0208(3) Uani 1 1 d .
H4 H 0.5654 -0.0461 0.0760 0.025 Uiso 1 1 calc R
C28 C 0.45369(14) 0.21775(8) 0.10229(12) 0.0176(3) Uani 1 1 d .
C27 C 0.43622(15) 0.26315(8) 0.01701(13) 0.0202(3) Uani 1 1 d .
C26 C 0.32307(16) 0.26088(8) -0.05061(13) 0.0214(3) Uani 1 1 d .
C25 C 0.22881(15) 0.21529(8) -0.02989(12) 0.0194(3) Uani 1 1 d .
C24 C 0.24972(15) 0.17268(8) 0.05840(12) 0.0179(3) Uani 1 1 d .
C23 C 0.36371(14) 0.17028(8) 0.12643(12) 0.0164(3) Uani 1 1 d .
C22 C 0.46337(15) 0.16332(8) 0.48035(13) 0.0195(3) Uani 1 1 d .
C17 C 0.38196(14) 0.16360(8) 0.38558(12) 0.0170(3) Uani 1 1 d .
C18 C 0.28366(15) 0.21145(8) 0.38295(13) 0.0198(3) Uani 1 1 d .
C19 C 0.26803(15) 0.25672(8) 0.46491(14) 0.0224(3) Uani 1 1 d .
C20 C 0.35326(17) 0.25461(8) 0.55703(13) 0.0235(4) Uani 1 1 d .
C21 C 0.45166(16) 0.20703(9) 0.56541(13) 0.0226(3) Uani 1 1 d .
C13 C 0.19303(14) -0.07235(8) 0.33705(12) 0.0188(3) Uani 1 1 d .
C12 C 0.25707(15) -0.01021(8) 0.33582(13) 0.0173(3) Uani 1 1 d .
C11 C 0.28727(14) 0.02203(8) 0.24409(12) 0.0162(3) Uani 1 1 d .
C16 C 0.24520(15) -0.01339(8) 0.15050(12) 0.0172(3) Uani 1 1 d .
C15 C 0.17733(14) -0.07450(8) 0.14691(12) 0.0192(3) Uani 1 1 d .
C14 C 0.15373(14) -0.10524(8) 0.24133(13) 0.0195(3) Uani 1 1 d .
F3 F 0.09128(9) -0.16566(5) 0.23983(8) 0.0262(2) Uani 1 1 d .
H1 H 0.6215(18) 0.1115(10) 0.2983(15) 0.027(5) Uiso 1 1 d .

loop_
_atom_site_aniso_label
_atom_site_aniso_U_11
_atom_site_aniso_U_22
_atom_site_aniso_U_33
_atom_site_aniso_U_23
_atom_site_aniso_U_13
_atom_site_aniso_U_12
Fe1 0.01476(13) 0.01899(14) 0.01512(14) -0.00042(9) 0.00077(10) 0.00327(9)
F15 0.0177(4) 0.0242(5) 0.0258(5) 0.0009(4) -0.0014(4) -0.0024(4)
F12 0.0264(5) 0.0294(5) 0.0221(5) 0.0004(4) -0.0085(4) 0.0067(4)
F14 0.0284(5) 0.0192(5) 0.0367(6) 0.0065(4) 0.0112(4) -0.0013(4)
F13 0.0418(6) 0.0265(5) 0.0231(5) 0.0112(4) 0.0043(4) 0.0074(4)
F11 0.0170(4) 0.0249(5) 0.0265(5) 0.0028(4) -0.0001(4) -0.0026(4)
F10 0.0280(5) 0.0335(5) 0.0216(5) -0.0035(4) -0.0065(4) 0.0106(4)
F7 0.0288(5) 0.0248(5) 0.0379(6) -0.0005(4) 0.0136(5) 0.0068(4)
F6 0.0222(5) 0.0376(6) 0.0222(5) 0.0011(4) -0.0007(4) 0.0090(4)
F8 0.0452(6) 0.0290(5) 0.0275(5) -0.0122(4) 0.0135(5) -0.0048(5)
F9 0.0383(6) 0.0373(6) 0.0184(5) -0.0058(4) -0.0054(4) -0.0051(5)
F2 0.0273(5) 0.0261(5) 0.0221(5) 0.0094(4) 0.0051(4) -0.0034(4)
F5 0.0277(5) 0.0249(5) 0.0130(4) 0.0011(3) 0.0039(4) -0.0011(4)
F1 0.0299(5) 0.0264(5) 0.0127(4) 0.0002(4) 0.0009(4) -0.0054(4)
F4 0.0319(5) 0.0233(5) 0.0218(5) -0.0075(4) -0.0033(4) -0.0019(4)
Al1 0.0150(2) 0.0170(2) 0.0125(2) 0.00079(16) 0.00067(17) -0.00065(16)
C7 0.0192(8) 0.0558(12) 0.0193(9) 0.0012(8) -0.0022(7) 0.0150(8)
C6 0.0154(8) 0.0355(10) 0.0471(12) -0.0197(9) -0.0057(8) 0.0052(7)
C10 0.0142(7) 0.0293(9) 0.0410(11) 0.0072(8) 0.0057(7) 0.0029(7)
C9 0.0168(7) 0.0317(9) 0.0222(8) -0.0037(7) 0.0028(7) 0.0082(7)
C8 0.0180(8) 0.0261(9) 0.0333(10) 0.0066(7) 0.0025(7) 0.0087(7)
C3 0.0159(7) 0.0214(8) 0.0272(9) 0.0018(6) 0.0020(7) 0.0012(6)
C2 0.0143(7) 0.0276(9) 0.0178(8) 0.0029(6) 0.0027(6) 0.0045(6)
C1 0.0145(7) 0.0203(8) 0.0199(8) -0.0021(6) 0.0007(6) 0.0023(6)
C5 0.0146(7) 0.0251(8) 0.0177(8) 0.0028(6) 0.0007(6) 0.0044(6)
C4 0.0155(7) 0.0257(8) 0.0204(8) -0.0033(7) -0.0006(6) 0.0022(6)
C28 0.0172(7) 0.0185(7) 0.0168(8) -0.0025(6) 0.0008(6) 0.0015(6)
C27 0.0238(8) 0.0147(7) 0.0238(8) -0.0004(6) 0.0090(7) 0.0003(6)
C26 0.0317(9) 0.0169(7) 0.0162(8) 0.0037(6) 0.0047(7) 0.0071(7)
C25 0.0214(8) 0.0197(8) 0.0159(8) -0.0029(6) -0.0025(6) 0.0061(6)
C24 0.0182(7) 0.0168(7) 0.0189(8) -0.0019(6) 0.0037(6) 0.0003(6)
C23 0.0185(7) 0.0163(7) 0.0144(7) -0.0006(6) 0.0022(6) 0.0022(6)
C22 0.0193(7) 0.0193(8) 0.0198(8) 0.0010(6) 0.0020(6) -0.0004(6)
C17 0.0188(7) 0.0163(7) 0.0165(8) 0.0013(6) 0.0044(6) -0.0020(6)
C18 0.0190(7) 0.0227(8) 0.0177(8) 0.0030(6) 0.0026(6) -0.0015(6)
C19 0.0232(8) 0.0190(8) 0.0270(9) 0.0021(6) 0.0104(7) 0.0014(6)
C20 0.0318(9) 0.0195(8) 0.0216(9) -0.0046(6) 0.0121(7) -0.0065(7)
C21 0.0271(8) 0.0245(8) 0.0155(8) 0.0000(6) -0.0001(7) -0.0071(7)
C13 0.0165(7) 0.0211(8) 0.0192(8) 0.0059(6) 0.0035(6) 0.0021(6)
C12 0.0150(7) 0.0216(8) 0.0149(8) -0.0007(6) -0.0002(6) 0.0017(6)
C11 0.0135(7) 0.0182(7) 0.0165(8) 0.0014(6) 0.0007(6) 0.0011(6)
C16 0.0164(7) 0.0201(7) 0.0154(8) 0.0019(6) 0.0027(6) 0.0032(6)
C15 0.0175(7) 0.0198(8) 0.0195(8) -0.0039(6) -0.0012(6) 0.0025(6)
C14 0.0150(7) 0.0153(7) 0.0277(9) 0.0012(6) 0.0010(6) 0.0002(6)
F3 0.0261(5) 0.0167(5) 0.0350(6) 0.0018(4) 0.0013(4) -0.0046(4)

loop_
_atom_type_symbol
_atom_type_description
_atom_type_scat_dispersion_real
_atom_type_scat_dispersion_imag
_atom_type_scat_source
C C 0.0181 0.0091 'International Tables Vol C Tables 4.2.6.8 and 6.1.1.4'
O O 0.0492 0.0322 'International Tables Vol C Tables 4.2.6.8 and 6.1.1.4'
F F 0.0727 0.0534 'International Tables Vol C Tables 4.2.6.8 and 6.1.1.4'
Al Al 0.2130 0.2455 'International Tables Vol C Tables 4.2.6.8 and 6.1.1.4'
Fe Fe -1.1336 3.1974 'International Tables Vol C Tables 4.2.6.8 and 6.1.1.4'
H H 0.0000 0.0000 'International Tables Vol C Tables 4.2.6.8 and 6.1.1.4'

loop_
_geom_angle_atom_site_label_1
_geom_angle_atom_site_label_2
_geom_angle_atom_site_label_3
_geom_angle
C2 Fe1 C5 71.08(6)
C2 Fe1 C9 159.51(7)
C5 Fe1 C9 119.15(7)
C2 Fe1 C8 122.84(7)
C5 Fe1 C8 153.73(7)
C9 Fe1 C8 40.64(7)
C2 Fe1 C3 40.78(7)
C5 Fe1 C3 69.27(6)
C9 Fe1 C3 122.97(7)
C8 Fe1 C3 105.69(7)
C2 Fe1 C10 158.04(7)
C5 Fe1 C10 107.53(7)
C9 Fe1 C10 40.55(7)
C8 Fe1 C10 68.22(7)
C3 Fe1 C10 160.53(7)
C2 Fe1 C1 42.21(6)
C5 Fe1 C1 42.12(6)
C9 Fe1 C1 156.47(7)
C8 Fe1 C1 162.13(7)
C3 Fe1 C1 69.12(6)
C10 Fe1 C1 122.20(7)
C2 Fe1 C4 69.32(7)
C5 Fe1 C4 40.69(6)
C9 Fe1 C4 106.00(7)
C8 Fe1 C4 118.88(7)
C3 Fe1 C4 40.69(7)
C10 Fe1 C4 124.62(7)
C1 Fe1 C4 69.05(6)
C2 Fe1 C7 107.11(7)
C5 Fe1 C7 164.16(8)
C9 Fe1 C7 68.05(7)
C8 Fe1 C7 40.42(7)
C3 Fe1 C7 120.19(7)
C10 Fe1 C7 67.96(7)
C1 Fe1 C7 126.25(7)
C4 Fe1 C7 154.44(8)
C2 Fe1 C6 122.15(7)
C5 Fe1 C6 126.78(8)
C9 Fe1 C6 67.86(7)
C8 Fe1 C6 67.77(7)
C3 Fe1 C6 156.28(8)
C10 Fe1 C6 40.37(8)
C1 Fe1 C6 109.72(7)
C4 Fe1 C6 162.70(8)
C7 Fe1 C6 40.13(8)
C11 Al1 C23 115.55(6)
C11 Al1 C17 114.13(6)
C23 Al1 C17 108.95(6)
C11 Al1 C1 105.34(6)
C23 Al1 C1 107.12(6)
C17 Al1 C1 104.89(6)
C6 C7 C8 107.96(16)
C6 C7 Fe1 70.10(10)
C8 C7 Fe1 69.28(9)
C6 C7 H7 126.0
C8 C7 H7 126.0
Fe1 C7 H7 126.0
C7 C6 C10 108.43(16)
C7 C6 Fe1 69.77(10)
C10 C6 Fe1 69.60(10)
C7 C6 H6 125.8
C10 C6 H6 125.8
Fe1 C6 H6 125.8
C6 C10 C9 107.42(16)
C6 C10 Fe1 70.03(10)
C9 C10 Fe1 69.10(9)
C6 C10 H10 126.3
C9 C10 H10 126.3
Fe1 C10 H10 126.3
C8 C9 C10 108.26(15)
C8 C9 Fe1 69.84(9)
C10 C9 Fe1 70.35(9)
C8 C9 H9 125.9
C10 C9 H9 125.9
Fe1 C9 H9 125.9
C7 C8 C9 107.93(16)
C7 C8 Fe1 70.30(10)
C9 C8 Fe1 69.52(9)
C7 C8 H8 126.0
C9 C8 H8 126.0
Fe1 C8 H8 126.0
C2 C3 C4 108.94(14)
C2 C3 Fe1 68.18(9)
C4 C3 Fe1 69.88(9)
C2 C3 H3 125.5
C4 C3 H3 125.5
Fe1 C3 H3 125.5
C3 C2 C1 107.88(14)
C3 C2 Fe1 71.04(9)
C1 C2 Fe1 70.50(9)
C3 C2 H2 126.0
C1 C2 H2 126.0
Fe1 C2 H2 126.0
C5 C1 C2 106.32(14)
C5 C1 Fe1 67.80(8)
C2 C1 Fe1 67.29(9)
C5 C1 Al1 98.17(10)
C2 C1 Al1 97.17(10)
Fe1 C1 Al1 153.27(9)
C5 C1 H1 125.7(13)
C2 C1 H1 125.0(12)
Fe1 C1 H1 114.3(12)
Al1 C1 H1 92.4(12)
C4 C5 C1 107.71(14)
C4 C5 Fe1 70.82(9)
C1 C5 Fe1 70.08(8)
C4 C5 H5 126.1
C1 C5 H5 126.1
Fe1 C5 H5 126.1
C5 C4 C3 108.91(14)
C5 C4 Fe1 68.48(9)
C3 C4 Fe1 69.43(9)
C5 C4 H4 125.5
C3 C4 H4 125.5
Fe1 C4 H4 125.5
F15 C28 C27 116.64(14)
F15 C28 C23 119.01(13)
C27 C28 C23 124.34(14)
F14 C27 C28 121.70(14)
F14 C27 C26 119.61(14)
C28 C27 C26 118.69(15)
F13 C26 C25 120.04(15)
F13 C26 C27 120.25(15)
C25 C26 C27 119.69(14)
F12 C25 C26 119.32(14)
F12 C25 C24 121.48(14)
C26 C25 C24 119.19(14)
F11 C24 C25 116.30(13)
F11 C24 C23 119.98(13)
C25 C24 C23 123.71(15)
C28 C23 C24 114.25(14)
C28 C23 Al1 122.70(11)
C24 C23 Al1 122.95(11)
F10 C22 C17 119.95(14)
F10 C22 C21 115.94(14)
C17 C22 C21 124.11(15)
C22 C17 C18 113.96(14)
C22 C17 Al1 128.73(12)
C18 C17 Al1 117.27(11)
F6 C18 C19 116.66(14)
F6 C18 C17 118.94(14)
C19 C18 C17 124.40(15)
F7 C19 C20 120.02(15)
F7 C19 C18 121.00(15)
C20 C19 C18 118.98(15)
F8 C20 C19 120.42(15)
F8 C20 C21 120.23(16)
C19 C20 C21 119.34(15)
F9 C21 C20 119.78(15)
F9 C21 C22 121.02(15)
C20 C21 C22 119.19(15)
F2 C13 C14 120.06(14)
F2 C13 C12 121.02(14)
C14 C13 C12 118.92(14)
F1 C12 C13 116.25(14)
F1 C12 C11 119.24(14)
C13 C12 C11 124.49(15)
C16 C11 C12 113.93(14)
C16 C11 Al1 125.18(12)
C12 C11 Al1 120.76(11)
F5 C16 C15 116.29(14)
F5 C16 C11 119.74(14)
C15 C16 C11 123.94(15)
F4 C15 C16 120.92(14)
F4 C15 C14 119.71(14)
C16 C15 C14 119.36(14)
F3 C14 C13 120.37(14)
F3 C14 C15 120.35(14)
C13 C14 C15 119.27(14)

loop_
_geom_bond_atom_site_label_1
_geom_bond_atom_site_label_2
_geom_bond_distance
Fe1 C2 2.0102(16)
Fe1 C5 2.0230(15)
Fe1 C9 2.0378(16)
Fe1 C8 2.0421(16)
Fe1 C3 2.0479(16)
Fe1 C10 2.0542(17)
Fe1 C1 2.0543(15)
Fe1 C4 2.0538(16)
Fe1 C7 2.0554(17)
Fe1 C6 2.0599(17)
F15 C28 1.3600(18)
F12 C25 1.3446(18)
F14 C27 1.3434(19)
F13 C26 1.3397(18)
F11 C24 1.3541(18)
F10 C22 1.3562(18)
F7 C19 1.3465(19)
F6 C18 1.3532(19)
F8 C20 1.3405(18)
F9 C21 1.3447(19)
F2 C13 1.3424(17)
F5 C16 1.3556(18)
F1 C12 1.3576(18)
F4 C15 1.3442(18)
Al1 C11 1.9847(16)
Al1 C23 1.9942(16)
Al1 C17 1.9977(16)
Al1 C1 2.2137(15)
C7 C6 1.412(3)
C7 C8 1.416(3)
C7 H7 1.0000
C6 C10 1.420(3)
C6 H6 1.0000
C10 C9 1.418(3)
C10 H10 1.0000
C9 C8 1.417(2)
C9 H9 1.0000
C8 H8 1.0000
C3 C2 1.414(2)
C3 C4 1.426(2)
C3 H3 1.0000
C2 C1 1.464(2)
C2 H2 1.0000
C1 C5 1.465(2)
C1 H1 0.90(2)
C5 C4 1.418(2)
C5 H5 1.0000
C4 H4 1.0000
C28 C27 1.380(2)
C28 C23 1.383(2)
C27 C26 1.378(2)
C26 C25 1.380(2)
C25 C24 1.378(2)
C24 C23 1.388(2)
C22 C17 1.380(2)
C22 C21 1.381(2)
C17 C18 1.388(2)
C18 C19 1.378(2)
C19 C20 1.376(3)
C20 C21 1.382(2)
C13 C14 1.379(2)
C13 C12 1.378(2)
C12 C11 1.385(2)
C11 C16 1.386(2)
C16 C15 1.378(2)
C15 C14 1.381(2)
C14 F3 1.3380(18)

loop_
_geom_torsion_atom_site_label_1
_geom_torsion_atom_site_label_2
_geom_torsion_atom_site_label_3
_geom_torsion_atom_site_label_4
_geom_torsion
C2 Fe1 C7 C6 -119.91(11)
C5 Fe1 C7 C6 -39.0(3)
C9 Fe1 C7 C6 81.23(11)
C8 Fe1 C7 C6 119.17(15)
C3 Fe1 C7 C6 -162.39(10)
C10 Fe1 C7 C6 37.34(11)
C1 Fe1 C7 C6 -77.24(13)
C4 Fe1 C7 C6 162.38(14)
C2 Fe1 C7 C8 120.91(11)
C5 Fe1 C7 C8 -158.2(2)
C9 Fe1 C7 C8 -37.94(10)
C3 Fe1 C7 C8 78.43(12)
C10 Fe1 C7 C8 -81.83(11)
C1 Fe1 C7 C8 163.58(10)
C4 Fe1 C7 C8 43.2(2)
C6 Fe1 C7 C8 -119.17(15)
C8 C7 C6 C10 0.11(19)
Fe1 C7 C6 C10 -59.04(11)
C8 C7 C6 Fe1 59.15(11)
C2 Fe1 C6 C7 78.08(12)
C5 Fe1 C6 C7 167.61(10)
C9 Fe1 C6 C7 -81.76(11)
C8 Fe1 C6 C7 -37.71(11)
C3 Fe1 C6 C7 40.5(2)
C10 Fe1 C6 C7 -119.77(15)
C1 Fe1 C6 C7 123.33(11)
C4 Fe1 C6 C7 -153.9(2)
C2 Fe1 C6 C10 -162.15(10)
C5 Fe1 C6 C10 -72.62(12)
C9 Fe1 C6 C10 38.01(10)
C8 Fe1 C6 C10 82.06(11)
C3 Fe1 C6 C10 160.31(15)
C1 Fe1 C6 C10 -116.90(10)
C4 Fe1 C6 C10 -34.2(3)
C7 Fe1 C6 C10 119.77(15)
C7 C6 C10 C9 -0.07(18)
Fe1 C6 C10 C9 -59.22(11)
C7 C6 C10 Fe1 59.15(12)
C2 Fe1 C10 C6 44.0(2)
C5 Fe1 C10 C6 126.72(11)
C9 Fe1 C10 C6 -118.66(15)
C8 Fe1 C10 C6 -80.85(11)
C3 Fe1 C10 C6 -155.99(18)
C1 Fe1 C10 C6 82.81(12)
C4 Fe1 C10 C6 168.29(10)
C7 Fe1 C10 C6 -37.12(11)
C2 Fe1 C10 C9 162.61(16)
C5 Fe1 C10 C9 -114.62(10)
C8 Fe1 C10 C9 37.81(10)
C3 Fe1 C10 C9 -37.3(2)
C1 Fe1 C10 C9 -158.53(10)
C4 Fe1 C10 C9 -73.05(12)
C7 Fe1 C10 C9 81.54(11)
C6 Fe1 C10 C9 118.66(15)
C6 C10 C9 C8 0.01(18)
Fe1 C10 C9 C8 -59.79(11)
C6 C10 C9 Fe1 59.81(11)
C2 Fe1 C9 C8 -42.3(2)
C5 Fe1 C9 C8 -157.92(10)
C3 Fe1 C9 C8 -74.89(12)
C10 Fe1 C9 C8 119.05(15)
C1 Fe1 C9 C8 169.92(15)
C4 Fe1 C9 C8 -115.93(11)
C7 Fe1 C9 C8 37.75(11)
C6 Fe1 C9 C8 81.19(11)
C2 Fe1 C9 C10 -161.38(18)
C5 Fe1 C9 C10 83.03(12)
C8 Fe1 C9 C10 -119.05(15)
C3 Fe1 C9 C10 166.06(10)
C1 Fe1 C9 C10 50.9(2)
C4 Fe1 C9 C10 125.02(11)
C7 Fe1 C9 C10 -81.30(12)
C6 Fe1 C9 C10 -37.85(11)
C6 C7 C8 C9 -0.10(18)
Fe1 C7 C8 C9 59.57(11)
C6 C7 C8 Fe1 -59.66(11)
C10 C9 C8 C7 0.05(18)
Fe1 C9 C8 C7 -60.05(11)
C10 C9 C8 Fe1 60.11(11)
C2 Fe1 C8 C7 -77.42(13)
C5 Fe1 C8 C7 166.74(14)
C9 Fe1 C8 C7 118.88(15)
C3 Fe1 C8 C7 -118.41(11)
C10 Fe1 C8 C7 81.14(12)
C1 Fe1 C8 C7 -48.0(3)
C4 Fe1 C8 C7 -160.29(11)
C6 Fe1 C8 C7 37.44(12)
C2 Fe1 C8 C9 163.71(10)
C5 Fe1 C8 C9 47.9(2)
C3 Fe1 C8 C9 122.72(10)
C10 Fe1 C8 C9 -37.73(10)
C1 Fe1 C8 C9 -166.84(19)
C4 Fe1 C8 C9 80.84(11)
C7 Fe1 C8 C9 -118.88(15)
C6 Fe1 C8 C9 -81.43(11)
C5 Fe1 C3 C2 -84.72(10)
C9 Fe1 C3 C2 163.24(9)
C8 Fe1 C3 C2 122.46(10)
C10 Fe1 C3 C2 -168.74(18)
C1 Fe1 C3 C2 -39.51(9)
C4 Fe1 C3 C2 -121.26(13)
C7 Fe1 C3 C2 81.17(11)
C6 Fe1 C3 C2 52.2(2)
C2 Fe1 C3 C4 121.26(13)
C5 Fe1 C3 C4 36.54(9)
C9 Fe1 C3 C4 -75.50(11)
C8 Fe1 C3 C4 -116.27(10)
C10 Fe1 C3 C4 -47.5(2)
C1 Fe1 C3 C4 81.75(10)
C7 Fe1 C3 C4 -157.56(10)
C6 Fe1 C3 C4 173.45(15)
C4 C3 C2 C1 3.15(18)
Fe1 C3 C2 C1 61.21(10)
C4 C3 C2 Fe1 -58.05(11)
C5 Fe1 C2 C3 79.89(10)
C9 Fe1 C2 C3 -43.7(2)
C8 Fe1 C2 C3 -75.20(11)
C10 Fe1 C2 C3 169.98(16)
C1 Fe1 C2 C3 117.78(13)
C4 Fe1 C2 C3 36.56(9)
C7 Fe1 C2 C3 -116.66(10)
C6 Fe1 C2 C3 -157.95(10)
C5 Fe1 C2 C1 -37.88(9)
C9 Fe1 C2 C1 -161.51(17)
C8 Fe1 C2 C1 167.02(9)
C3 Fe1 C2 C1 -117.78(13)
C10 Fe1 C2 C1 52.2(2)
C4 Fe1 C2 C1 -81.22(10)
C7 Fe1 C2 C1 125.56(10)
C6 Fe1 C2 C1 84.27(11)
C3 C2 C1 C5 -4.87(17)
Fe1 C2 C1 C5 56.68(10)
C3 C2 C1 Fe1 -61.55(11)
C3 C2 C1 Al1 95.85(12)
Fe1 C2 C1 Al1 157.40(7)
C2 Fe1 C1 C5 -119.99(13)
C9 Fe1 C1 C5 43.9(2)
C8 Fe1 C1 C5 -157.9(2)
C3 Fe1 C1 C5 -81.78(10)
C10 Fe1 C1 C5 80.46(11)
C4 Fe1 C1 C5 -38.08(9)
C7 Fe1 C1 C5 165.40(10)
C6 Fe1 C1 C5 123.51(11)
C5 Fe1 C1 C2 119.99(13)
C9 Fe1 C1 C2 163.86(15)
C8 Fe1 C1 C2 -37.9(3)
C3 Fe1 C1 C2 38.21(9)
C10 Fe1 C1 C2 -159.56(10)
C4 Fe1 C1 C2 81.90(10)
C7 Fe1 C1 C2 -74.61(12)
C6 Fe1 C1 C2 -116.50(11)
C2 Fe1 C1 Al1 -57.97(18)
C5 Fe1 C1 Al1 62.01(18)
C9 Fe1 C1 Al1 105.9(2)
C8 Fe1 C1 Al1 -95.9(3)
C3 Fe1 C1 Al1 -19.77(18)
C10 Fe1 C1 Al1 142.47(17)
C4 Fe1 C1 Al1 23.93(17)
C7 Fe1 C1 Al1 -132.58(18)
C6 Fe1 C1 Al1 -174.48(18)
C11 Al1 C1 C5 76.84(11)
C23 Al1 C1 C5 -46.70(11)
C17 Al1 C1 C5 -162.40(10)
C11 Al1 C1 C2 -30.87(11)
C23 Al1 C1 C2 -154.41(10)
C17 Al1 C1 C2 89.90(11)
C11 Al1 C1 Fe1 21.1(2)
C23 Al1 C1 Fe1 -102.39(19)
C17 Al1 C1 Fe1 141.92(18)
C2 C1 C5 C4 4.80(17)
Fe1 C1 C5 C4 61.16(10)
Al1 C1 C5 C4 -95.19(12)
C2 C1 C5 Fe1 -56.36(10)
Al1 C1 C5 Fe1 -156.34(8)
C2 Fe1 C5 C4 -79.97(10)
C9 Fe1 C5 C4 80.53(11)
C8 Fe1 C5 C4 46.96(19)
C3 Fe1 C5 C4 -36.54(9)
C10 Fe1 C5 C4 123.12(10)
C1 Fe1 C5 C4 -117.94(13)
C7 Fe1 C5 C4 -166.0(2)
C6 Fe1 C5 C4 163.53(10)
C2 Fe1 C5 C1 37.96(9)
C9 Fe1 C5 C1 -161.53(9)
C8 Fe1 C5 C1 164.90(14)
C3 Fe1 C5 C1 81.40(10)
C10 Fe1 C5 C1 -118.94(10)
C4 Fe1 C5 C1 117.94(13)
C7 Fe1 C5 C1 -48.1(3)
C6 Fe1 C5 C1 -78.53(12)
C1 C5 C4 C3 -2.97(17)
Fe1 C5 C4 C3 57.71(11)
C1 C5 C4 Fe1 -60.68(10)
C2 C3 C4 C5 -0.11(18)
Fe1 C3 C4 C5 -57.14(11)
C2 C3 C4 Fe1 57.03(11)
C2 Fe1 C4 C5 84.70(10)
C9 Fe1 C4 C5 -116.34(10)
C8 Fe1 C4 C5 -158.32(9)
C3 Fe1 C4 C5 121.33(13)
C10 Fe1 C4 C5 -76.03(11)
C1 Fe1 C4 C5 39.38(9)
C7 Fe1 C4 C5 171.22(14)
C6 Fe1 C4 C5 -49.8(3)
C2 Fe1 C4 C3 -36.64(9)
C5 Fe1 C4 C3 -121.33(13)
C9 Fe1 C4 C3 122.33(10)
C8 Fe1 C4 C3 80.35(11)
C10 Fe1 C4 C3 162.64(10)
C1 Fe1 C4 C3 -81.96(10)
C7 Fe1 C4 C3 49.89(19)
C6 Fe1 C4 C3 -171.1(2)
F15 C28 C27 F14 -1.5(2)
C23 C28 C27 F14 177.60(14)
F15 C28 C27 C26 179.62(13)
C23 C28 C27 C26 -1.3(2)
F14 C27 C26 F13 1.6(2)
C28 C27 C26 F13 -179.54(14)
F14 C27 C26 C25 -176.80(14)
C28 C27 C26 C25 2.1(2)
F13 C26 C25 F12 0.7(2)
C27 C26 C25 F12 179.06(14)
F13 C26 C25 C24 -178.38(14)
C27 C26 C25 C24 0.0(2)
F12 C25 C24 F11 -3.0(2)
C26 C25 C24 F11 176.04(13)
F12 C25 C24 C23 177.80(14)
C26 C25 C24 C23 -3.1(2)
F15 C28 C23 C24 177.50(13)
C27 C28 C23 C24 -1.6(2)
F15 C28 C23 Al1 1.0(2)
C27 C28 C23 Al1 -178.09(12)
F11 C24 C23 C28 -175.34(13)
C25 C24 C23 C28 3.8(2)
F11 C24 C23 Al1 1.2(2)
C25 C24 C23 Al1 -179.68(12)
C11 Al1 C23 C28 -157.27(12)
C17 Al1 C23 C28 72.70(14)
C1 Al1 C23 C28 -40.26(14)
C11 Al1 C23 C24 26.51(15)
C17 Al1 C23 C24 -103.52(13)
C1 Al1 C23 C24 143.52(12)
F10 C22 C17 C18 179.54(14)
C21 C22 C17 C18 -1.1(2)
F10 C22 C17 Al1 -3.1(2)
C21 C22 C17 Al1 176.26(12)
C11 Al1 C17 C22 95.93(15)
C23 Al1 C17 C22 -133.26(14)
C1 Al1 C17 C22 -18.84(16)
C11 Al1 C17 C18 -86.73(13)
C23 Al1 C17 C18 44.07(14)
C1 Al1 C17 C18 158.49(12)
C22 C17 C18 F6 -178.00(13)
Al1 C17 C18 F6 4.27(19)
C22 C17 C18 C19 1.8(2)
Al1 C17 C18 C19 -175.95(12)
F6 C18 C19 F7 -2.0(2)
C17 C18 C19 F7 178.21(14)
F6 C18 C19 C20 178.72(14)
C17 C18 C19 C20 -1.1(2)
F7 C19 C20 F8 -0.5(2)
C18 C19 C20 F8 178.80(14)
F7 C19 C20 C21 -179.68(14)
C18 C19 C20 C21 -0.4(2)
F8 C20 C21 F9 0.6(2)
C19 C20 C21 F9 179.78(14)
F8 C20 C21 C22 -178.22(14)
C19 C20 C21 C22 1.0(2)
F10 C22 C21 F9 0.4(2)
C17 C22 C21 F9 -178.96(14)
F10 C22 C21 C20 179.17(14)
C17 C22 C21 C20 -0.2(2)
F2 C13 C12 F1 1.5(2)
C14 C13 C12 F1 -179.25(13)
F2 C13 C12 C11 179.77(14)
C14 C13 C12 C11 -1.0(2)
F1 C12 C11 C16 179.26(13)
C13 C12 C11 C16 1.0(2)
F1 C12 C11 Al1 3.2(2)
C13 C12 C11 Al1 -175.09(12)
C23 Al1 C11 C16 31.03(16)
C17 Al1 C11 C16 158.52(13)
C1 Al1 C11 C16 -86.97(14)
C23 Al1 C11 C12 -153.33(12)
C17 Al1 C11 C12 -25.85(15)
C1 Al1 C11 C12 88.66(13)
C12 C11 C16 F5 -177.25(13)
Al1 C11 C16 F5 -1.4(2)
C12 C11 C16 C15 1.1(2)
Al1 C11 C16 C15 177.04(12)
F5 C16 C15 F4 -5.8(2)
C11 C16 C15 F4 175.72(14)
F5 C16 C15 C14 175.16(13)
C11 C16 C15 C14 -3.3(2)
F2 C13 C14 F3 -0.7(2)
C12 C13 C14 F3 -179.98(13)
F2 C13 C14 C15 178.04(13)
C12 C13 C14 C15 -1.2(2)
F4 C15 C14 F3 3.0(2)
C16 C15 C14 F3 -178.02(13)
F4 C15 C14 C13 -175.78(13)
C16 C15 C14 C13 3.2(2)
